data_2000498
loop_
_publ_author_name
'Robinson, P. D.'
'Hua, D. H.'
'Wu, X.'
'Miao, S. W.'
'Meled, M.'

_publ_section_title
;Ethyl
 (2<i>R</i>,3<i>R</i>,<i>SR</i>)-3-(ethoxycarbonyloxy)-2-[1-(<i>p</i>-tolylsulfinyl)cyclopropyl]-1-pyrrolidinecarboxylate
;
_journal_issue 11
_journal_name_full 'Acta Crystallographica Section C'
_journal_page_first 2088
_journal_page_last 2090
_journal_paper_doi 10.1107/S010827019200814X
_journal_volume 48
_journal_year 1992
_chemical_formula_moiety 'C20 H27 N O6 S'
_chemical_formula_sum 'C20 H27 N O6 S'
_chemical_formula_weight 409.50
_chemical_name_systematic
;
Ethyl (2R, 3R, SR)-3-(Ethoxycarbonyloxy)-2-[1-(p-tolylsulfinyl)
cyclopropyl]-1-pyrrolidinecarboxylate
;
_space_group_IT_number 2
_symmetry_cell_setting orthorhombic
_symmetry_space_group_name_Hall '-P 1'
_symmetry_space_group_name_H-M 'P -1'
_cell_angle_alpha 90.0
_cell_angle_beta 90.0
_cell_angle_gamma 90.0
_cell_formula_units_Z 4
_cell_length_a 9.622(2)
_cell_length_b 27.282(7)
_cell_length_c 8.107(2)
_cell_measurement_reflns_used 24
_cell_measurement_temperature 296
_cell_measurement_theta_max 11.2
_cell_measurement_theta_min 8.1
_cell_volume 2128.1(9)
_computing_cell_refinement
;
 MSC/AFC Diffractometer Control  Software
;
_computing_data_collection
;
 MSC/AFC Diffractometer Control Software
 (Molecular Structure Corporation, 1985)
;
_computing_data_reduction
;
 TEXSAN PROCESS
 (Molecular Structure Corporation, 1988)
;
_computing_molecular_graphics 'TEXSAN ORTEP (Johnson, 1965)'
_computing_publication_material 'TEXSAN FINISH'
_computing_structure_refinement 'TEXSAN LS'
_computing_structure_solution
;
MITHRIL (Gilmore, 1984) and DIRDIF (Beurskens, 1984)
;
_diffrn_ambient_temperature 296
_diffrn_measurement_device 'Rigaku AFC5S diffractometer'
_diffrn_measurement_method \w
_diffrn_radiation_monochromator graphite
_diffrn_radiation_source x-ray_tube
_diffrn_radiation_type 'Mo K\a'
_diffrn_radiation_wavelength 0.71069
_diffrn_reflns_av_R_equivalents no_equivalents_measured
_diffrn_reflns_limit_h_max 11
_diffrn_reflns_limit_h_min 0
_diffrn_reflns_limit_k_max 32
_diffrn_reflns_limit_k_min 0
_diffrn_reflns_limit_l_max 9
_diffrn_reflns_limit_l_min 0
_diffrn_reflns_number 2197
_diffrn_reflns_theta_max 25
_diffrn_reflns_theta_min 1.75
_diffrn_standards_decay_% 1.1
_diffrn_standards_interval_count 100
_diffrn_standards_number 3
_exptl_absorpt_correction_type none
_exptl_crystal_colour colorless
_exptl_crystal_density_diffrn 1.278
_exptl_crystal_description platy
_exptl_crystal_F_000 872
_exptl_crystal_size_max 0.51
_exptl_crystal_size_mid 0.28
_exptl_crystal_size_min 0.06
_refine_diff_density_max 0.23
_refine_diff_density_min -0.21
_refine_ls_extinction_coef 0.0
_refine_ls_extinction_method Zachariasen_type_2_Gaussian_isotropic
_refine_ls_goodness_of_fit_obs 1.58
_refine_ls_hydrogen_treatment noref
_refine_ls_matrix_type full
_refine_ls_number_parameters 253
_refine_ls_number_reflns 1169
_refine_ls_R_factor_obs 0.056
_refine_ls_shift/esd_max 0.0003
_refine_ls_structure_factor_coef F
_refine_ls_weighting_details 'w = 4F~o~/\s^2^(F~o~^2^)'
_refine_ls_weighting_scheme calc
_refine_ls_wR_factor_obs 0.053
_reflns_number_observed 1169
_reflns_number_total 2172
_reflns_observed_criterion '[I>2\s(I)]'
_cod_data_source_file cr1017.cif
_cod_data_source_block default
_cod_depositor_comments
;
The following automatic conversions were performed:

'_refine_ls_weighting_scheme' value 'w = 4F~o~/\s^2^(F~o~^2^)' was
changed to 'calc'. New tag '_refine_ls_weighting_details' was
created. The value of the new tag was set to 'w =
4F~o~/\s^2^(F~o~^2^)'.

Automatic conversion script
Id: cif_fix_values 3143 2015-03-26 13:38:13Z robertas 
;
_cod_original_cell_volume 2128.1(8)
_cod_original_sg_symbol_H-M 'P 21 21 21'
_cod_database_code 2000498

loop_
_symmetry_equiv_pos_as_xyz
x,y,z
-x,-y,-z

loop_
_atom_site_aniso_label
_atom_site_aniso_U_11
_atom_site_aniso_U_22
_atom_site_aniso_U_33
_atom_site_aniso_U_12
_atom_site_aniso_U_13
_atom_site_aniso_U_23
_atom_site_aniso_type_symbol
? ? ? ? ? ? ? ?
S(1) 0.084(2) 0.0510(10) 0.066(2) 0.0020(10) -0.011(2) 0.0100(10) S
O(1) 0.101(5) 0.054(3) 0.071(4) -0.002(4) 0.020(5) -0.010(3) O
O(2) 0.114(5) 0.048(3) 0.076(4) -0.025(4) 0.005(5) 0.001(3) O
O(3) 0.104(5) 0.048(3) 0.096(4) 0.012(3) -0.012(4) -0.004(3) O
O(4) 0.062(4) 0.059(3) 0.058(4) -0.009(3) -0.009(4) -0.007(3) O
O(5) 0.080(5) 0.153(7) 0.088(5) -0.043(5) 0.009(5) 0.000(5) O
O(6) 0.071(5) 0.157(7) 0.107(6) -0.013(5) -0.031(5) 0.011(6) O
N(1) 0.055(4) 0.039(4) 0.042(4) -0.002(3) 0.000(4) -0.005(3) N
C(2) 0.046(5) 0.036(4) 0.058(5) -0.001(4) -0.003(5) -0.003(4) C
C(3) 0.070(6) 0.035(4) 0.050(5) -0.011(4) 0.000(5) -0.008(4) C
C(4) 0.063(6) 0.054(5) 0.059(6) 0.006(5) 0.008(5) -0.013(4) C
C(5) 0.058(6) 0.060(5) 0.061(5) -0.007(5) 0.010(6) -0.006(4) C
C(6) 0.067(6) 0.040(4) 0.056(5) -0.009(4) 0.001(5) 0.006(4) C
C(7) 0.084(6) 0.083(6) 0.070(6) -0.022(6) 0.000(6) 0.018(6) C
C(8) 0.092(7) 0.073(6) 0.045(5) -0.006(6) 0.013(6) 0.007(5) C
C(9) 0.060(6) 0.052(5) 0.047(6) 0.016(4) -0.011(5) 0.002(5) C
C(10) 0.077(7) 0.055(5) 0.075(7) 0.007(5) -0.008(7) -0.029(5) C
C(11) 0.052(6) 0.111(8) 0.078(7) -0.007(6) 0.002(6) -0.026(6) C
C(12) 0.065(7) 0.070(6) 0.072(6) -0.010(6) -0.017(6) -0.011(5) C
C(13) 0.059(6) 0.070(6) 0.068(7) 0.001(6) -0.006(6) -0.016(5) C
C(14) 0.053(6) 0.062(5) 0.073(6) 0.005(5) 0.003(5) -0.019(5) C
C(15) 0.087(8) 0.094(7) 0.130(10) -0.017(7) 0.001(8) -0.029(7) C
C(16) 0.067(6) 0.048(5) 0.051(6) -0.014(5) -0.006(5) -0.001(5) C
C(17) 0.200(10) 0.053(6) 0.130(10) -0.052(8) 0.050(10) -0.017(6) C
C(18) 0.21(2) 0.085(8) 0.22(2) -0.070(10) -0.010(10) 0.000(10) C
C(19) 0.077(8) 0.067(6) 0.100(10) -0.013(7) 0.000(9) -0.018(7) C
C(20) 0.090(10) 0.170(10) 0.24(2) -0.020(10) -0.050(10) 0.060(10) C
C(21) 0.100(10) 0.29(2) 0.30(2) 0.040(10) -0.01(2) 0.12(2) C

loop_
_atom_site_label
_atom_site_fract_x
_atom_site_fract_y
_atom_site_fract_z
_atom_site_U_iso_or_equiv
_atom_site_thermal_displace_type
_atom_site_calc_flag
_atom_site_calc_attached_atom
_atom_site_type_symbol
S(1) 0.1489(2) 0.93719(8) 0.0718(3) .0670(10) Uani ? ? S
O(1) 0.3395(7) 0.7922(2) 0.2042(7) .075(2) Uani ? ? O
O(2) 0.1728(7) 0.7747(2) 0.3920(7) .079(2) Uani ? ? O
O(3) 0.1107(6) 0.9766(2) 0.1903(7) .083(2) Uani ? ? O
O(4) 0.4211(6) 0.9169(2) 0.5737(7) .060(2) Uani ? ? O
O(5) 0.5869(7) 0.9582(3) 0.4400(10) .107(3) Uani ? ? O
O(6) 0.6147(7) 0.9275(3) 0.6960(10) .112(3) Uani ? ? O
N(1) 0.2417(6) 0.8513(2) 0.3627(7) .045(2) Uani ? ? N
C(2) 0.3354(8) 0.8900(2) 0.3080(10) .047(2) Uani ? ? C
C(3) 0.3228(9) 0.9285(2) 0.4450(10) .052(2) Uani ? ? C
C(4) 0.1820(10) 0.9200(3) 0.5210(10) .059(3) Uani ? ? C
C(5) 0.1592(8) 0.8649(3) 0.5070(10) .060(3) Uani ? ? C
C(6) 0.3089(9) 0.9098(3) 0.1330(10) .054(2) Uani ? ? C
C(7) 0.4300(10) 0.9365(3) 0.0560(10) .079(3) Uani ? ? C
C(8) 0.3900(10) 0.8875(3) -0.0070(10) .070(3) Uani ? ? C
C(9) 0.0288(8) 0.8883(3) 0.1030(10) .053(3) Uani ? ? C
C(10) -0.0870(10) 0.8968(3) 0.1980(10) .069(3) Uani ? ? C
C(11) -0.1890(10) 0.8611(4) 0.2150(10) .080(4) Uani ? ? C
C(12) -0.1760(10) 0.8164(3) 0.1370(10) .069(3) Uani ? ? C
C(13) -0.0620(10) 0.8092(3) 0.0390(10) .066(3) Uani ? ? C
C(14) 0.0397(9) 0.8441(3) 0.0200(10) .063(3) Uani ? ? C
C(15) -0.2880(10) 0.7771(4) 0.1560(10) .104(2) Uani ? ? C
C(16) 0.2590(10) 0.8051(3) 0.3120(10) .055(3) Uani ? ? C
C(17) 0.175(2) 0.7234(3) 0.3450(10) .128(4) Uani ? ? C
C(18) 0.042(2) 0.7037(4) 0.378(2) .172(8) Uani ? ? C
C(19) 0.5460(10) 0.9365(4) 0.558(2) .081(4) Uani ? ? C
C(20) 0.7530(10) 0.9547(5) 0.710(2) .167(7) Uani ? ? C
C(21) 0.8410(10) 0.9240(8) 0.741(3) .230(8) Uani ? ? C
H(2) 0.4273 0.8774 0.3105 0.056 Uiso calc C(2) H
H(3) 0.3335 0.9610 0.4053 0.062 Uiso calc C(3) H
H(4A) 0.1123 0.9374 0.4628 0.070 Uiso calc C(4) H
H(4B) 0.1815 0.9300 0.6338 0.070 Uiso calc C(4) H
H(5A) 0.0637 0.8575 0.4906 0.072 Uiso calc C(5) H
H(5B) 0.1916 0.8484 0.6030 0.072 Uiso calc C(5) H
H(7A) 0.5099 0.9464 0.1252 0.092 Uiso d ? H
H(7B) 0.4058 0.9669 -0.0402 0.092 Uiso d ? H
H(8A) 0.3305 0.8956 -0.1256 0.086 Uiso d ? H
H(8B) 0.4279 0.8497 0.0266 0.086 Uiso d ? H
H(10) -0.0980 0.9274 0.2517 0.083 Uiso calc C(10) H
H(11) -0.2682 0.8676 0.2811 0.096 Uiso calc C(11) H
H(13) -0.0526 0.7789 -0.0178 0.079 Uiso calc C(13) H
H(14) 0.1168 0.8381 -0.0507 0.075 Uiso calc C(14) H
H(15A) -0.2750 0.7601 0.2566 0.122 Uiso calc C(15) H
H(15B) -0.2824 0.7547 0.0663 0.122 Uiso calc C(15) H
H(15C) -0.3771 0.7923 0.1557 0.122 Uiso calc C(15) H
H(17A) 0.1960 0.7204 0.2308 0.151 Uiso calc C(17) H
H(17B) 0.2433 0.7064 0.4075 0.151 Uiso calc C(17) H
H(18A) -0.0150 0.7281 0.4273 0.206 Uiso calc C(18) H
H(18B) 0.0001 0.6933 0.2772 0.206 Uiso calc C(18) H
H(18C) 0.0500 0.6765 0.4502 0.206 Uiso calc C(18) H
H(20A) 0.7741 0.9708 0.6093 0.197 Uiso calc C(20) H
H(20B) 0.7484 0.9782 0.7966 0.197 Uiso calc C(20) H
H(21A) 0.9309 0.9380 0.7265 0.274 Uiso calc C(21) H
H(21B) 0.8311 0.9133 0.8518 0.274 Uiso calc C(21) H
H(21C) 0.8306 0.8969 0.6686 0.274 Uiso calc C(21) H

loop_
_atom_type_symbol
_atom_type_description
_atom_type_scat_dispersion_real
_atom_type_scat_dispersion_imag
_atom_type_scat_source
C ? .002 .002 International_Tables_Vol_IV_Table_2.3.1
H ? 0 0 International_Tables_Vol_IV_Table_2.3.1
O ? .008 .006 International_Tables_Vol_IV_Table_2.3.1
N ? .004 .003 International_Tables_Vol_IV_Table_2.3.1
S ? .110 .124 International_Tables_Vol_IV_Table_2.3.1

loop_
_geom_angle_atom_site_label_1
_geom_angle_atom_site_label_2
_geom_angle_atom_site_label_3
_geom_angle_site_symmetry_1
_geom_angle_site_symmetry_2
_geom_angle_site_symmetry_3
_geom_angle
_geom_angle_publ_flag
O(3) S(1) C(6) . . . 109.6(4) yes
O(3) S(1) C(9) . . . 106.8(4) yes
C(6) S(1) C(9) . . . 101.9(3) yes
C(16) O(2) C(17) . . . 117.4(7) yes
C(3) O(4) C(19) . . . 116.0(8) yes
C(19) O(6) C(20) . . . 114.0(10) yes
C(2) N(1) C(5) . . . 113.4(6) yes
C(2) N(1) C(16) . . . 120.8(7) yes
C(5) N(1) C(16) . . . 123.5(7) yes
N(1) C(2) C(3) . . . 102.9(6) yes
N(1) C(2) C(6) . . . 115.7(6) yes
C(3) C(2) C(6) . . . 114.7(6) yes
O(4) C(3) C(2) . . . 108.9(6) yes
O(4) C(3) C(4) . . . 105.2(6) yes
C(2) C(3) C(4) . . . 105.3(6) yes
C(3) C(4) C(5) . . . 104.4(6) yes
N(1) C(5) C(4) . . . 103.4(6) yes
S(1) C(6) C(2) . . . 123.2(6) yes
S(1) C(6) C(7) . . . 110.4(5) yes
S(1) C(6) C(8) . . . 114.0(6) yes
C(2) C(6) C(7) . . . 114.9(7) yes
C(2) C(6) C(8) . . . 117.9(7) yes
C(7) C(6) C(8) . . . 58.8(6) yes
C(6) C(7) C(8) . . . 60.5(5) yes
C(6) C(8) C(7) . . . 60.6(5) yes
S(1) C(9) C(10) . . . 118.6(6) yes
S(1) C(9) C(14) . . . 122.2(7) yes
C(10) C(9) C(14) . . . 118.7(8) yes
C(9) C(10) C(11) . . . 120.8(7) yes
C(10) C(11) C(12) . . . 120.6(9) yes
C(11) C(12) C(13) . . . 117.8(8) yes
C(11) C(12) C(15) . . . 121.0(10) yes
C(13) C(12) C(15) . . . 121.6(8) yes
C(12) C(13) C(14) . . . 122.4(8) yes
C(9) C(14) C(13) . . . 119.6(8) yes
O(1) C(16) O(2) . . . 124.0(8) yes
O(1) C(16) N(1) . . . 125.0(8) yes
O(2) C(16) N(1) . . . 111.0(8) yes
O(2) C(17) C(18) . . . 107.0(10) yes
O(4) C(19) O(5) . . . 125.0(10) yes
O(4) C(19) O(6) . . . 107.0(10) yes
O(5) C(19) O(6) . . . 127.0(10) yes
O(6) C(20) C(21) . . . 107.0(10) yes
C(6) C(7) H(7A) . . . 120.02 no
C(6) C(7) H(7B) . . . 117.70 no
C(8) C(7) H(7A) . . . 130.20 no
C(8) C(7) H(7B) . . . 110.75 no
H(7A) C(7) H(7B) . . . 110.05 no
C(6) C(8) H(8A) . . . 107.19 no
C(6) C(8) H(8B) . . . 110.54 no
C(7) C(8) H(8A) . . . 104.49 no
C(7) C(8) H(8B) . . . 131.09 no
H(8A) C(8) H(8B) . . . 122.86 no

loop_
_geom_bond_atom_site_label_1
_geom_bond_atom_site_label_2
_geom_bond_site_symmetry_1
_geom_bond_site_symmetry_2
_geom_bond_distance
_geom_bond_publ_flag
S(1) O(3) . . 1.487(6) yes
S(1) C(6) . . 1.783(9) yes
S(1) C(9) . . 1.783(8) yes
O(1) C(16) . . 1.220(9) yes
O(2) C(16) . . 1.342(9) yes
O(2) C(17) . . 1.450(10) yes
O(4) C(3) . . 1.441(9) yes
O(4) C(19) . . 1.320(10) yes
O(5) C(19) . . 1.200(10) yes
O(6) C(19) . . 1.320(10) yes
O(6) C(20) . . 1.530(10) yes
N(1) C(2) . . 1.459(8) yes
N(1) C(5) . . 1.463(9) yes
N(1) C(16) . . 1.335(9) yes
C(2) C(3) . . 1.536(9) yes
C(2) C(6) . . 1.530(10) yes
C(3) C(4) . . 1.510(10) yes
C(4) C(5) . . 1.520(10) yes
C(6) C(7) . . 1.510(10) yes
C(6) C(8) . . 1.510(10) yes
C(7) C(8) . . 1.480(10) yes
C(9) C(10) . . 1.380(10) yes
C(9) C(14) . . 1.380(10) yes
C(10) C(11) . . 1.380(10) yes
C(11) C(12) . . 1.380(10) yes
C(12) C(13) . . 1.370(10) yes
C(12) C(15) . . 1.530(10) yes
C(13) C(14) . . 1.370(10) yes
C(17) C(18) . . 1.42(2) yes
C(20) C(21) . . 1.22(2) yes
C(7) H(7A) . . 0.985 no
C(7) H(7B) . . 1.164 no
C(8) H(8A) . . 1.140 no
C(8) H(8B) . . 1.128 no

loop_
_geom_contact_atom_site_label_1
_geom_contact_atom_site_label_2
_geom_contact_distance
_geom_contact_site_symmetry_1
_geom_contact_site_symmetry_2
_geom_contact_publ_flag
? ? ? ? ? ?

loop_
_geom_torsion_atom_site_label_1
_geom_torsion_atom_site_label_2
_geom_torsion_atom_site_label_3
_geom_torsion_atom_site_label_4
_geom_torsion_site_symmetry_1
_geom_torsion_site_symmetry_2
_geom_torsion_site_symmetry_3
_geom_torsion_site_symmetry_4
_geom_torsion
_geom_torsion_publ_flag
S(1) C(6) C(2) N(1) . . . . 59.6(8) ?
S(1) C(6) C(2) C(3) . . . . -60.0(9) ?
S(1) C(6) C(7) C(8) . . . . -106.3(7) ?
S(1) C(6) C(8) C(7) . . . . 100.3(6) ?
S(1) C(9) C(10) C(11) . . . . 175.0(7) ?
S(1) C(9) C(14) C(13) . . . . -175.0(7) ?
O(1) C(16) O(2) C(17) . . . . -1.0(10) ?
O(1) C(16) N(1) C(2) . . . . -10.0(10) ?
O(1) C(16) N(1) C(5) . . . . -171.2(8) ?
O(2) C(16) N(1) C(2) . . . . 172.6(6) ?
O(2) C(16) N(1) C(5) . . . . 11.0(10) ?
O(3) S(1) C(6) C(2) . . . . 52.0(7) ?
O(3) S(1) C(6) C(7) . . . . -89.4(7) ?
O(3) S(1) C(6) C(8) . . . . -153.3(6) ?
O(3) S(1) C(9) C(10) . . . . 12.0(7) ?
O(3) S(1) C(9) C(14) . . . . -175.8(7) ?
O(4) C(3) C(2) N(1) . . . . 87.2(7) ?
O(4) C(3) C(2) C(6) . . . . -146.4(7) ?
O(4) C(3) C(4) C(5) . . . . -81.9(6) ?
O(4) C(19) O(6) C(20) . . . . -170.5(9) ?
O(5) C(19) O(4) C(3) . . . . -8.0(10) ?
O(5) C(19) O(6) C(20) . . . . 9(2) ?
O(6) C(19) O(4) C(3) . . . . 171.7(7) ?
N(1) C(2) C(3) C(4) . . . . -25.2(7) ?
N(1) C(2) C(6) C(7) . . . . -160.6(7) ?
N(1) C(2) C(6) C(8) . . . . -94.1(9) ?
N(1) C(5) C(4) C(3) . . . . -27.5(8) ?
N(1) C(16) O(2) C(17) . . . . 177.3(8) ?
C(2) N(1) C(5) C(4) . . . . 12.2(8) ?
C(2) C(3) O(4) C(19) . . . . 89.5(8) ?
C(2) C(3) C(4) C(5) . . . . 33.0(8) ?
C(2) C(6) S(1) C(9) . . . . -60.9(7) ?
C(2) C(6) C(7) C(8) . . . . 108.8(7) ?
C(2) C(6) C(8) C(7) . . . . -103.7(8) ?
C(3) C(2) N(1) C(5) . . . . 7.9(8) ?
C(3) C(2) N(1) C(16) . . . . -155.6(7) ?
C(3) C(2) C(6) C(7) . . . . 79.9(9) ?
C(3) C(2) C(6) C(8) . . . . 146.3(7) ?
C(4) C(3) O(4) C(19) . . . . -158.1(7) ?
C(4) C(3) C(2) C(6) . . . . 101.3(8) ?
C(4) C(5) N(1) C(16) . . . . 175.1(7) ?
C(5) N(1) C(2) C(6) . . . . -117.9(7) ?
C(6) S(1) C(9) C(10) . . . . 127.1(7) ?
C(6) S(1) C(9) C(14) . . . . -60.8(8) ?
C(6) C(2) N(1) C(16) . . . . 78.6(9) ?
C(7) C(6) S(1) C(9) . . . . 157.7(6) ?
C(8) C(6) S(1) C(9) . . . . 93.7(6) ?
C(9) C(10) C(11) C(12) . . . . .0(10) ?
C(9) C(14) C(13) C(12) . . . . 1.0(10) ?
C(10) C(9) C(14) C(13) . . . . -3.0(10) ?
C(10) C(11) C(12) C(13) . . . . -2.0(10) ?
C(10) C(11) C(12) C(15) . . . . -180.0(10) ?
C(11) C(10) C(9) C(14) . . . . 3.0(10) ?
C(11) C(12) C(13) C(14) . . . . 2.0(10) ?
C(14) C(13) C(12) C(15) . . . . 179.4(9) ?
C(16) O(2) C(17) C(18) . . . . -152.0(10) ?
C(19) O(6) C(20) C(21) . . . . -128(2) ?
